data_7234235
loop_
_publ_author_name
'Pan, Xiang'
'Wang, Xiuli'
'Wang, Xiang'
'Li, Yan'
'Liu, Guocheng'
'Lin, Hongyan'

_publ_section_title
;
 Various types of isopolymolybdate-based metal--organic complexes formed
 in different conditions: synthesis, structures, luminescence,
 electrochemical, and photocatalytic performances
;
_journal_issue 42
_journal_name_full CrystEngComm
_journal_page_first 6472
_journal_paper_doi 10.1039/C9CE01394F
_journal_volume 21
_journal_year 2019
_chemical_formula_sum 'C21 H22 Cd Mo4 N9 O18'
_chemical_formula_weight 1184.63
_space_group_crystal_system triclinic
_space_group_IT_number 2
_space_group_name_Hall '-P 1'
_space_group_name_H-M_alt 'P -1'
_symmetry_space_group_name_Hall '-P 1'
_symmetry_space_group_name_H-M 'P -1'
_atom_sites_solution_hydrogens mixed
_audit_creation_method SHELXL-2014/7
_audit_update_record
;
2019-07-13 deposited with the CCDC.    2019-09-25 downloaded from the CCDC.
;
_cell_angle_alpha 117.2860(10)
_cell_angle_beta 101.6580(10)
_cell_angle_gamma 104.9900(10)
_cell_formula_units_Z 2
_cell_length_a 12.2427(5)
_cell_length_b 12.7055(5)
_cell_length_c 12.9947(5)
_cell_measurement_reflns_used 4716
_cell_measurement_temperature 296(2)
_cell_measurement_theta_max 28.426
_cell_measurement_theta_min 1.856
_cell_volume 1609.70(11)
_computing_cell_refinement 'Bruker XSCANS'
_computing_data_collection 'Bruker XSCANS'
_computing_data_reduction 'Bruker SHELXTL'
_computing_molecular_graphics 'Bruker SHELXTL'
_computing_publication_material 'Bruker SHELXTL'
_computing_structure_refinement 'SHELXL-2014/7 (Sheldrick, 2014)'
_computing_structure_solution 'Bruker SHELXTL'
_diffrn_ambient_temperature 293(2)
_diffrn_measured_fraction_theta_full 0.999
_diffrn_measured_fraction_theta_max 0.991
_diffrn_measurement_device_type 'sealed tube'
_diffrn_measurement_method graphite
_diffrn_radiation_type MoK\a
_diffrn_radiation_wavelength 0.71073
_diffrn_reflns_av_R_equivalents 0.0173
_diffrn_reflns_av_unetI/netI 0.0368
_diffrn_reflns_Laue_measured_fraction_full 0.999
_diffrn_reflns_Laue_measured_fraction_max 0.991
_diffrn_reflns_limit_h_max 16
_diffrn_reflns_limit_h_min -16
_diffrn_reflns_limit_k_max 9
_diffrn_reflns_limit_k_min -16
_diffrn_reflns_limit_l_max 17
_diffrn_reflns_limit_l_min -17
_diffrn_reflns_number 12065
_diffrn_reflns_point_group_measured_fraction_full 0.999
_diffrn_reflns_point_group_measured_fraction_max 0.991
_diffrn_reflns_theta_full 25.242
_diffrn_reflns_theta_max 28.426
_diffrn_reflns_theta_min 1.856
_exptl_absorpt_coefficient_mu 2.261
_exptl_crystal_colour COLOURLESS
_exptl_crystal_density_diffrn 2.444
_exptl_crystal_description BLOCK
_exptl_crystal_F_000 1142
_exptl_crystal_size_max 0.150
_exptl_crystal_size_mid 0.130
_exptl_crystal_size_min 0.110
_exptl_transmission_factor_max 0.789
_exptl_transmission_factor_min 0.728
_refine_diff_density_max 1.985
_refine_diff_density_min -3.684
_refine_diff_density_rms 0.129
_refine_ls_extinction_method none
_refine_ls_goodness_of_fit_ref 1.032
_refine_ls_hydrogen_treatment constr
_refine_ls_matrix_type full
_refine_ls_number_parameters 478
_refine_ls_number_reflns 8031
_refine_ls_number_restraints 0
_refine_ls_restrained_S_all 1.032
_refine_ls_R_factor_all 0.0476
_refine_ls_R_factor_gt 0.0335
_refine_ls_shift/su_max 0.001
_refine_ls_shift/su_mean 0.000
_refine_ls_structure_factor_coef Fsqd
_refine_ls_weighting_details 'w=1/[\s^2^(Fo^2^)+(0.0211P)^2^+4.7524P] where P=(Fo^2^+2Fc^2^)/3'
_refine_ls_weighting_scheme calc
_refine_ls_wR_factor_gt 0.0677
_refine_ls_wR_factor_ref 0.0734
_reflns_Friedel_coverage 0.000
_reflns_number_gt 6530
_reflns_number_total 8031
_reflns_threshold_expression 'I > 2\s(I)'
_cod_data_source_file c9ce01394f2.cif
_cod_data_source_block 4
_cod_depositor_comments 'Adding full bibliography for 7234233--7234237.cif.'
_cod_original_cell_volume 1609.69(11)
_cod_database_code 7234235
_shelx_shelxl_version_number 2014/7
_shelx_space_group_comment
;
The symmetry employed for this shelxl refinement is uniquely defined
by the following loop, which should always be used as a source of
symmetry information in preference to the above space-group names.
They are only intended as comments.
;
_shelx_estimated_absorpt_t_min 0.728
_shelx_estimated_absorpt_t_max 0.789

loop_
_space_group_symop_operation_xyz
'x, y, z'
'-x, -y, -z'

loop_
_atom_site_label
_atom_site_type_symbol
_atom_site_fract_x
_atom_site_fract_y
_atom_site_fract_z
_atom_site_U_iso_or_equiv
_atom_site_adp_type
_atom_site_occupancy
_atom_site_site_symmetry_order
_atom_site_calc_flag
_atom_site_refinement_flags_posn
_atom_site_refinement_flags_adp
Cd1 Cd 0.14299(3) 0.34999(3) 0.73274(3) 0.02666(8) Uani 1 1 d . .
Mo1 Mo 0.24981(3) 0.71140(3) 0.83785(3) 0.02221(8) Uani 1 1 d . .
O1 O 0.3217(2) 0.3319(3) 0.7128(3) 0.0283(6) Uani 1 1 d . .
C1 C 0.1468(4) 0.3694(5) 0.3985(5) 0.0426(12) Uani 1 1 d . .
H1A H 0.1190 0.3784 0.3295 0.051 Uiso 1 1 d R U
N1 N 0.1501(3) 0.3468(4) 0.5573(3) 0.0261(7) Uani 1 1 d . .
O1W O 1.4767(3) 0.4011(4) 1.0201(3) 0.0453(9) Uani 1 1 d . .
H1WB H 1.4954 0.3444 1.0276 0.054 Uiso 1 1 d R U
Mo2 Mo 0.49837(3) 0.74072(3) 0.76815(3) 0.02267(8) Uani 1 1 d . .
O2 O 0.9947(3) 0.3935(3) 0.7968(3) 0.0315(7) Uani 1 1 d . .
C2 C 0.2545(4) 0.3601(5) 0.4372(5) 0.0375(11) Uani 1 1 d . .
H2A H 0.3179 0.3639 0.4042 0.045 Uiso 1 1 d R U
N2 N 0.0872(3) 0.3614(4) 0.4716(4) 0.0342(9) Uani 1 1 d . .
H2B H 0.0171 0.3652 0.4646 0.041 Uiso 1 1 calc R U
O2W O -0.1401(3) 0.3318(4) 0.4863(3) 0.0462(9) Uani 1 1 d . .
H2WB H -0.1918 0.3150 0.4205 0.055 Uiso 1 1 d R U
Mo3 Mo 0.75852(3) 1.02540(4) 0.94171(4) 0.02715(9) Uani 1 1 d . .
C3 C 0.2529(3) 0.3457(4) 0.5374(4) 0.0221(8) Uani 1 1 d . .
O3 O -0.1454(3) 0.1402(4) 0.5338(4) 0.0452(9) Uani 1 1 d . .
N3 N 0.4383(3) 0.3215(3) 0.5955(3) 0.0225(7) Uani 1 1 d . .
H3A H 0.4370 0.3078 0.5208 0.027 Uiso 1 1 d R U
Mo4 Mo 0.42874(3) 1.04645(4) 0.90270(4) 0.03495(10) Uani 1 1 d . .
O4 O 0.2511(3) 0.5757(3) 0.8363(3) 0.0326(7) Uani 1 1 d . .
N4 N 0.8612(3) 0.3371(3) 0.8787(3) 0.0227(7) Uani 1 1 d . .
H4A H 0.8526 0.3183 0.9363 0.027 Uiso 1 1 d R U
C4 C 0.3406(3) 0.3318(4) 0.6218(4) 0.0217(8) Uani 1 1 d . .
N5 N 1.1684(3) 0.3631(3) 0.9272(3) 0.0266(7) Uani 1 1 d . .
C5 C 0.5441(3) 0.3279(4) 0.6721(4) 0.0204(8) Uani 1 1 d . .
O5 O 0.4961(3) 0.6021(3) 0.7549(3) 0.0417(8) Uani 1 1 d . .
C6 C 0.5439(4) 0.2949(5) 0.7592(4) 0.0311(10) Uani 1 1 d . .
H6A H 0.4701 0.2670 0.7721 0.037 Uiso 1 1 d R U
N6 N 1.2360(3) 0.3394(4) 1.0023(3) 0.0331(8) Uani 1 1 d . .
H6B H 1.3088 0.3448 1.0085 0.040 Uiso 1 1 calc R U
O6 O 0.6572(3) 0.8561(3) 0.8992(4) 0.0500(10) Uani 1 1 d . .
C7 C 0.6507(4) 0.3017(5) 0.8272(4) 0.0320(10) Uani 1 1 d . .
H7A H 0.6508 0.2797 0.8887 0.038 Uiso 1 1 d R U
N7 N 0.0613(3) 0.1304(4) 0.6582(4) 0.0313(8) Uani 1 1 d . .
O7 O 0.7593(3) 0.9881(3) 0.7992(3) 0.0440(8) Uani 1 1 d . .
O8 O 0.5221(3) 0.7302(4) 0.6402(3) 0.0482(9) Uani 1 1 d . .
C8 C 0.7579(3) 0.3397(4) 0.8089(4) 0.0211(8) Uani 1 1 d . .
N8 N 0.1345(3) 0.0885(4) 0.7061(4) 0.0362(9) Uani 1 1 d . .
H8A H 0.2123 0.1191 0.7267 0.043 Uiso 1 1 calc R U
O9 O 0.5163(3) 0.9616(3) 0.8400(3) 0.0459(9) Uani 1 1 d . .
C9 C 0.7577(4) 0.3750(5) 0.7218(4) 0.0300(9) Uani 1 1 d . .
H9B H 0.8313 0.4032 0.7085 0.036 Uiso 1 1 d R U
N9 N -0.2607(3) 0.0236(4) 0.5937(4) 0.0325(8) Uani 1 1 d . .
H9A H -0.2538 -0.0146 0.6370 0.039 Uiso 1 1 d R U
C10 C 0.6510(4) 0.3688(5) 0.6548(4) 0.0313(10) Uani 1 1 d . .
H10A H 0.6504 0.3935 0.5951 0.038 Uiso 1 1 d R U
O10 O 0.8974(3) 1.0518(3) 1.0253(3) 0.0385(8) Uani 1 1 d . .
C11 C 0.9698(3) 0.3598(4) 0.8686(4) 0.0225(8) Uani 1 1 d . .
O11 O 0.5387(3) 1.1914(3) 1.0473(3) 0.0274(6) Uani 1 1 d . .
C12 C 1.0629(3) 0.3425(4) 0.9445(4) 0.0216(8) Uani 1 1 d . .
O12 O 0.3669(3) 1.0900(3) 0.8077(3) 0.0428(9) Uani 1 1 d . .
C13 C 1.0634(4) 0.3075(5) 1.0312(4) 0.0333(10) Uani 1 1 d . .
H13A H 0.9999 0.2897 1.0613 0.040 Uiso 1 1 d R U
O13 O 0.3310(2) 0.7127(3) 0.7250(3) 0.0267(6) Uani 1 1 d . .
C14 C 1.1779(4) 0.3068(5) 1.0659(5) 0.0383(11) Uani 1 1 d . .
H14A H 1.2089 0.2860 1.1249 0.046 Uiso 1 1 d R U
O14 O 0.3052(3) 0.9256(3) 0.8986(3) 0.0304(7) Uani 1 1 d . .
C15 C 0.0737(5) -0.0055(5) 0.7184(5) 0.0428(12) Uani 1 1 d . .
H15A H 0.1080 -0.0506 0.7484 0.051 Uiso 1 1 d R U
O15 O 0.1072(3) 0.6647(4) 0.7432(3) 0.0422(8) Uani 1 1 d . .
C16 C -0.0464(4) -0.0270(5) 0.6783(5) 0.0393(11) Uani 1 1 d . .
H16A H -0.1136 -0.0887 0.6755 0.047 Uiso 1 1 d R U
O16 O 0.7601(3) 1.1955(3) 1.0011(3) 0.0287(6) Uani 1 1 d . .
C17 C -0.0509(4) 0.0598(4) 0.6410(4) 0.0288(9) Uani 1 1 d . .
C18 C -0.1563(4) 0.0800(4) 0.5851(4) 0.0282(9) Uani 1 1 d . .
C19 C -0.3798(4) 0.0152(4) 0.5456(4) 0.0278(9) Uani 1 1 d . .
C20 C -0.4149(4) 0.0444(5) 0.4574(4) 0.0358(10) Uani 1 1 d . .
H20A H -0.3570 0.0753 0.4271 0.043 Uiso 1 1 d R U
C21 C -0.5353(4) 0.0287(5) 0.4128(4) 0.0362(11) Uani 1 1 d . .
H21A H -0.5460 0.0527 0.3526 0.054 Uiso 1 1 d R U

loop_
_atom_site_aniso_label
_atom_site_aniso_U_11
_atom_site_aniso_U_22
_atom_site_aniso_U_33
_atom_site_aniso_U_23
_atom_site_aniso_U_13
_atom_site_aniso_U_12
Cd1 0.02265(15) 0.03252(17) 0.03584(17) 0.02269(14) 0.01705(13) 0.01376(13)
Mo1 0.01772(16) 0.02815(19) 0.02648(17) 0.01859(15) 0.00905(13) 0.00927(14)
O1 0.0228(14) 0.0466(19) 0.0318(16) 0.0274(15) 0.0145(12) 0.0215(14)
C1 0.035(3) 0.075(4) 0.049(3) 0.047(3) 0.022(2) 0.034(3)
N1 0.0182(16) 0.039(2) 0.0299(18) 0.0229(16) 0.0090(14) 0.0162(15)
O1W 0.045(2) 0.060(2) 0.066(2) 0.049(2) 0.0308(18) 0.0335(18)
Mo2 0.01982(16) 0.02482(18) 0.02632(17) 0.01545(15) 0.00829(13) 0.01021(14)
O2 0.0214(14) 0.053(2) 0.0415(17) 0.0357(16) 0.0177(13) 0.0213(14)
C2 0.030(2) 0.058(3) 0.044(3) 0.037(3) 0.018(2) 0.023(2)
N2 0.0226(18) 0.053(3) 0.042(2) 0.033(2) 0.0127(16) 0.0229(18)
O2W 0.0344(18) 0.078(3) 0.052(2) 0.050(2) 0.0190(16) 0.0273(18)
Mo3 0.02387(18) 0.0364(2) 0.0446(2) 0.03165(19) 0.02212(16) 0.01905(16)
C3 0.0154(17) 0.029(2) 0.0262(19) 0.0170(17) 0.0075(15) 0.0108(16)
O3 0.0343(18) 0.058(2) 0.064(2) 0.047(2) 0.0200(17) 0.0202(17)
N3 0.0157(15) 0.0347(19) 0.0224(16) 0.0176(15) 0.0074(13) 0.0131(14)
Mo4 0.02141(18) 0.0267(2) 0.0494(2) 0.02784(19) -0.00826(16) 0.00206(15)
O4 0.0338(17) 0.0266(16) 0.0387(17) 0.0199(14) 0.0140(14) 0.0090(13)
N4 0.0156(15) 0.0331(19) 0.0263(17) 0.0195(15) 0.0092(13) 0.0114(14)
C4 0.0183(18) 0.0211(19) 0.0258(19) 0.0131(16) 0.0068(15) 0.0084(15)
N5 0.0190(16) 0.035(2) 0.0318(18) 0.0205(16) 0.0089(14) 0.0148(15)
C5 0.0143(17) 0.025(2) 0.0255(19) 0.0145(17) 0.0072(15) 0.0109(15)
O5 0.051(2) 0.0304(18) 0.0434(19) 0.0198(16) 0.0119(17) 0.0207(16)
C6 0.0174(19) 0.049(3) 0.046(3) 0.037(2) 0.0166(18) 0.0147(19)
N6 0.0223(18) 0.043(2) 0.039(2) 0.0240(19) 0.0091(16) 0.0189(17)
O6 0.0218(16) 0.045(2) 0.086(3) 0.052(2) -0.0024(17) 0.0046(15)
C7 0.023(2) 0.054(3) 0.043(3) 0.039(2) 0.0173(19) 0.020(2)
N7 0.0222(18) 0.031(2) 0.039(2) 0.0190(17) 0.0100(16) 0.0091(15)
O7 0.049(2) 0.050(2) 0.0423(19) 0.0275(17) 0.0198(17) 0.0257(18)
O8 0.0380(19) 0.087(3) 0.060(2) 0.056(2) 0.0320(18) 0.038(2)
C8 0.0166(18) 0.024(2) 0.0234(19) 0.0134(16) 0.0059(15) 0.0093(15)
N8 0.0260(19) 0.035(2) 0.042(2) 0.0190(19) 0.0067(17) 0.0126(17)
O9 0.041(2) 0.0324(19) 0.056(2) 0.0283(17) 0.0000(17) 0.0079(15)
C9 0.0165(19) 0.049(3) 0.035(2) 0.029(2) 0.0130(17) 0.0128(18)
N9 0.0193(17) 0.041(2) 0.041(2) 0.0291(19) 0.0038(15) 0.0085(16)
C10 0.021(2) 0.053(3) 0.037(2) 0.035(2) 0.0130(18) 0.016(2)
O10 0.0287(17) 0.047(2) 0.051(2) 0.0332(17) 0.0152(15) 0.0184(15)
C11 0.0179(18) 0.027(2) 0.0257(19) 0.0147(17) 0.0089(15) 0.0120(16)
O11 0.0240(15) 0.0379(17) 0.0307(15) 0.0229(14) 0.0133(12) 0.0162(13)
C12 0.0163(18) 0.024(2) 0.0256(19) 0.0136(16) 0.0074(15) 0.0086(15)
O12 0.0292(17) 0.045(2) 0.058(2) 0.0397(18) -0.0001(15) 0.0099(15)
C13 0.026(2) 0.046(3) 0.039(2) 0.031(2) 0.0131(19) 0.015(2)
O13 0.0228(14) 0.0371(17) 0.0241(14) 0.0192(13) 0.0092(12) 0.0123(13)
C14 0.035(3) 0.055(3) 0.041(3) 0.034(2) 0.013(2) 0.025(2)
O14 0.0355(17) 0.0444(18) 0.0331(16) 0.0280(15) 0.0208(14) 0.0273(15)
C15 0.037(3) 0.038(3) 0.052(3) 0.026(2) 0.008(2) 0.016(2)
O15 0.0218(16) 0.065(2) 0.0443(19) 0.0348(18) 0.0091(14) 0.0153(16)
C16 0.031(2) 0.036(3) 0.056(3) 0.031(2) 0.013(2) 0.014(2)
O16 0.0386(17) 0.0354(17) 0.0338(16) 0.0272(14) 0.0216(14) 0.0231(14)
C17 0.026(2) 0.024(2) 0.030(2) 0.0117(18) 0.0075(17) 0.0075(17)
C18 0.024(2) 0.026(2) 0.027(2) 0.0125(18) 0.0041(17) 0.0074(17)
C19 0.021(2) 0.023(2) 0.029(2) 0.0124(18) 0.0007(16) 0.0043(16)
C20 0.024(2) 0.046(3) 0.044(3) 0.033(2) 0.0101(19) 0.009(2)
C21 0.027(2) 0.048(3) 0.040(3) 0.033(2) 0.0079(19) 0.010(2)

loop_
_atom_type_symbol
_atom_type_description
_atom_type_scat_dispersion_real
_atom_type_scat_dispersion_imag
_atom_type_scat_source
C C 0.0033 0.0016 'International Tables Vol C Tables 4.2.6.8 and 6.1.1.4'
H H 0.0000 0.0000 'International Tables Vol C Tables 4.2.6.8 and 6.1.1.4'
N N 0.0061 0.0033 'International Tables Vol C Tables 4.2.6.8 and 6.1.1.4'
O O 0.0106 0.0060 'International Tables Vol C Tables 4.2.6.8 and 6.1.1.4'
Mo Mo -1.6832 0.6857 'International Tables Vol C Tables 4.2.6.8 and 6.1.1.4'
Cd Cd -0.8075 1.2024 'International Tables Vol C Tables 4.2.6.8 and 6.1.1.4'

loop_
_geom_angle_atom_site_label_1
_geom_angle_atom_site_label_2
_geom_angle_atom_site_label_3
_geom_angle
_geom_angle_site_symmetry_1
_geom_angle_site_symmetry_3
O2 Cd1 N1 117.63(11) 1_455 .
O2 Cd1 O1 167.43(11) 1_455 .
N1 Cd1 O1 72.50(11) . .
O2 Cd1 N7 96.37(12) 1_455 .
N1 Cd1 N7 101.89(13) . .
O1 Cd1 N7 88.24(12) . .
O2 Cd1 O4 86.80(11) 1_455 .
N1 Cd1 O4 84.77(12) . .
O1 Cd1 O4 86.82(11) . .
N7 Cd1 O4 170.12(12) . .
O2 Cd1 N5 70.06(11) 1_455 1_455
N1 Cd1 N5 171.30(11) . 1_455
O1 Cd1 N5 99.34(10) . 1_455
N7 Cd1 N5 80.49(13) . 1_455
O4 Cd1 N5 91.87(11) . 1_455
O15 Mo1 O4 104.73(17) . .
O15 Mo1 O16 100.71(15) . 2_677
O4 Mo1 O16 98.46(13) . 2_677
O15 Mo1 O13 97.82(14) . .
O4 Mo1 O13 101.94(14) . .
O16 Mo1 O13 147.85(13) 2_677 .
O15 Mo1 O14 93.56(15) . .
O4 Mo1 O14 160.87(13) . .
O16 Mo1 O14 72.19(11) 2_677 .
O13 Mo1 O14 80.67(11) . .
O15 Mo1 O11 166.56(14) . 2_677
O4 Mo1 O11 86.76(13) . 2_677
O16 Mo1 O11 84.14(11) 2_677 2_677
O13 Mo1 O11 72.58(11) . 2_677
O14 Mo1 O11 75.87(10) . 2_677
C4 O1 Cd1 115.4(2) . .
N2 C1 C2 108.0(4) . .
C3 N1 N2 106.0(3) . .
C3 N1 Cd1 114.7(3) . .
N2 N1 Cd1 138.7(3) . .
O5 Mo2 O8 104.40(18) . .
O5 Mo2 O13 102.83(15) . .
O8 Mo2 O13 101.09(14) . .
O5 Mo2 O6 98.25(15) . .
O8 Mo2 O6 102.88(17) . .
O13 Mo2 O6 142.81(15) . .
O5 Mo2 O11 91.69(14) . 2_677
O8 Mo2 O11 163.86(15) . 2_677
O13 Mo2 O11 73.66(11) . 2_677
O6 Mo2 O11 75.45(14) . 2_677
O5 Mo2 O9 166.44(15) . .
O8 Mo2 O9 87.93(16) . .
O13 Mo2 O9 79.84(12) . .
O6 Mo2 O9 73.09(13) . .
O11 Mo2 O9 76.19(12) 2_677 .
C11 O2 Cd1 116.7(3) . 1_655
C1 C2 C3 104.5(4) . .
C1 N2 N1 111.4(4) . .
O10 Mo3 O7 106.21(17) . .
O10 Mo3 O16 104.71(15) . .
O7 Mo3 O16 97.90(15) . .
O10 Mo3 O6 103.60(15) . .
O7 Mo3 O6 99.26(18) . .
O16 Mo3 O6 141.06(15) . .
O10 Mo3 O14 93.72(14) . 2_677
O7 Mo3 O14 159.88(14) . 2_677
O16 Mo3 O14 73.81(11) . 2_677
O6 Mo3 O14 78.21(15) . 2_677
N1 C3 C2 110.1(4) . .
N1 C3 C4 117.0(3) . .
C2 C3 C4 132.8(4) . .
C4 N3 C5 126.9(3) . .
O12 Mo4 O9 110.05(17) . .
O12 Mo4 O11 108.36(15) . .
O9 Mo4 O11 104.13(14) . .
O12 Mo4 O14 108.18(14) . .
O9 Mo4 O14 103.53(14) . .
O11 Mo4 O14 122.09(13) . .
Mo1 O4 Cd1 143.98(17) . .
C11 N4 C8 127.0(3) . .
O1 C4 N3 123.6(4) . .
O1 C4 C3 120.1(3) . .
N3 C4 C3 116.3(3) . .
C12 N5 N6 104.6(3) . .
C12 N5 Cd1 110.6(3) . 1_655
N6 N5 Cd1 139.5(3) . 1_655
C6 C5 C10 119.9(4) . .
C6 C5 N3 123.7(3) . .
C10 C5 N3 116.5(3) . .
C5 C6 C7 119.4(4) . .
C14 N6 N5 112.4(4) . .
Mo3 O6 Mo2 127.35(17) . .
C6 C7 C8 121.4(4) . .
C17 N7 N8 104.8(4) . .
C17 N7 Cd1 127.0(3) . .
N8 N7 Cd1 115.8(3) . .
C7 C8 C9 118.9(4) . .
C7 C8 N4 117.2(3) . .
C9 C8 N4 124.0(3) . .
C15 N8 N7 112.7(4) . .
Mo4 O9 Mo2 132.54(18) . .
C10 C9 C8 119.4(4) . .
C18 N9 C19 130.2(4) . .
C9 C10 C5 121.1(4) . .
O2 C11 N4 122.3(4) . .
O2 C11 C12 119.5(3) . .
N4 C11 C12 118.2(3) . .
Mo4 O11 Mo2 120.73(13) . 2_677
Mo4 O11 Mo1 138.56(15) . 2_677
Mo2 O11 Mo1 90.31(10) 2_677 2_677
N5 C12 C13 111.8(4) . .
N5 C12 C11 115.2(3) . .
C13 C12 C11 133.0(4) . .
C12 C13 C14 103.8(4) . .
Mo2 O13 Mo1 120.21(14) . .
N6 C14 C13 107.4(4) . .
Mo4 O14 Mo3 121.63(16) . 2_677
Mo4 O14 Mo1 136.07(15) . .
Mo3 O14 Mo1 92.98(11) 2_677 .
N8 C15 C16 107.1(4) . .
C15 C16 C17 105.2(4) . .
Mo1 O16 Mo3 118.20(14) 2_677 .
N7 C17 C16 110.3(4) . .
N7 C17 C18 118.8(4) . .
C16 C17 C18 130.9(4) . .
O3 C18 N9 125.2(4) . .
O3 C18 C17 120.8(4) . .
N9 C18 C17 114.0(4) . .
C21 C19 C20 119.0(4) 2_456 .
C21 C19 N9 117.2(4) 2_456 .
C20 C19 N9 123.7(4) . .
C19 C20 C21 119.4(4) . .
C19 C21 C20 121.7(4) 2_456 .

loop_
_geom_bond_atom_site_label_1
_geom_bond_atom_site_label_2
_geom_bond_distance
_geom_bond_site_symmetry_2
Cd1 O2 2.237(3) 1_455
Cd1 N1 2.282(3) .
Cd1 O1 2.312(3) .
Cd1 N7 2.326(4) .
Cd1 O4 2.359(3) .
Cd1 N5 2.404(3) 1_455
Mo1 O15 1.686(3) .
Mo1 O4 1.720(3) .
Mo1 O16 1.924(3) 2_677
Mo1 O13 1.934(3) .
Mo1 O14 2.312(3) .
Mo1 O11 2.356(3) 2_677
O1 C4 1.250(5) .
C1 N2 1.334(6) .
C1 C2 1.369(6) .
N1 C3 1.337(5) .
N1 N2 1.335(5) .
Mo2 O5 1.682(3) .
Mo2 O8 1.696(3) .
Mo2 O13 1.901(3) .
Mo2 O6 1.931(3) .
Mo2 O11 2.334(3) 2_677
Mo2 O9 2.448(3) .
O2 C11 1.248(5) .
O2 Cd1 2.237(3) 1_655
C2 C3 1.399(6) .
Mo3 O10 1.676(3) .
Mo3 O7 1.691(3) .
Mo3 O16 1.926(3) .
Mo3 O6 1.930(3) .
Mo3 O14 2.241(3) 2_677
C3 C4 1.479(5) .
O3 C18 1.223(5) .
N3 C4 1.330(5) .
N3 C5 1.424(5) .
Mo4 O12 1.695(3) .
Mo4 O9 1.766(4) .
Mo4 O11 1.805(3) .
Mo4 O14 1.827(3) .
N4 C11 1.333(5) .
N4 C8 1.418(5) .
N5 C12 1.336(5) .
N5 N6 1.341(5) .
N5 Cd1 2.404(3) 1_655
C5 C6 1.374(5) .
C5 C10 1.382(5) .
C6 C7 1.380(6) .
N6 C14 1.327(6) .
C7 C8 1.384(5) .
N7 C17 1.340(5) .
N7 N8 1.341(5) .
C8 C9 1.395(5) .
N8 C15 1.329(6) .
C9 C10 1.377(6) .
N9 C18 1.348(5) .
N9 C19 1.421(5) .
C11 C12 1.482(5) .
O11 Mo2 2.334(3) 2_677
O11 Mo1 2.356(3) 2_677
C12 C13 1.387(6) .
C13 C14 1.387(6) .
O14 Mo3 2.242(3) 2_677
C15 C16 1.364(7) .
C16 C17 1.400(6) .
O16 Mo1 1.924(3) 2_677
C17 C18 1.492(6) .
C19 C21 1.374(6) 2_456
C19 C20 1.382(6) .
C20 C21 1.394(6) .
C21 C19 1.374(6) 2_456
